data_4311772
loop_
_publ_author_name
'Shih-Hsien Hsu'
'Jr-Chiuan Chang'
'Chun-Liang Lai'
'Ching-Han Hu'
'Hon Man Lee'
'Gene-Hsiang Lee'
'Shie-Ming Peng'
'Jui-Hsien Huang'

_publ_section_title
;
 Terminal Titanium-Ligand Multiple Bonds. Cleavages of CO and CS Double
 Bonds with Ti Imido Complexes
;
_journal_name_full 'Inorganic Chemistry'
_journal_page_first 6786
_journal_page_last 6792
_journal_paper_doi 10.1021/ic049474f
_journal_volume 43
_journal_year 2004
_chemical_formula_sum 'C38 H57 N3 O2 Ti'
_chemical_formula_weight 635.77
_chemical_name_systematic
; 
 ? 
;
_space_group_IT_number 14
_symmetry_cell_setting monoclinic
_symmetry_space_group_name_Hall '-P 2yn'
_symmetry_space_group_name_H-M 'P 1 21/n 1'
_atom_sites_solution_hydrogens geom
_atom_sites_solution_primary direct
_atom_sites_solution_secondary difmap
_audit_creation_method SHELXL-97
_cell_angle_alpha 90.00
_cell_angle_beta 99.1900(10)
_cell_angle_gamma 90.00
_cell_formula_units_Z 4
_cell_length_a 8.7696(5)
_cell_length_b 21.4932(14)
_cell_length_c 20.3254(13)
_cell_measurement_temperature 150(2)
_cell_volume 3781.9(4)
_computing_cell_refinement 'Bruker SMART'
_computing_data_collection 'Bruker SMART'
_computing_data_reduction 'Bruker SHELXTL'
_computing_molecular_graphics 'Bruker SHELXTL'
_computing_publication_material 'Bruker SHELXTL'
_computing_structure_refinement 'SHELXL-97 (Sheldrick, 1997)'
_computing_structure_solution 'SHELXS-97 (Sheldrick, 1990)'
_diffrn_ambient_temperature 150(2)
_diffrn_measured_fraction_theta_full 0.992
_diffrn_measured_fraction_theta_max 0.992
_diffrn_measurement_device_type 'CCD area detector'
_diffrn_measurement_method 'phi and omega scans'
_diffrn_radiation_monochromator graphite
_diffrn_radiation_source 'fine-focus sealed tube'
_diffrn_radiation_type MoK\a
_diffrn_radiation_wavelength 0.71073
_diffrn_reflns_av_R_equivalents 0.0314
_diffrn_reflns_av_sigmaI/netI 0.0491
_diffrn_reflns_limit_h_max 11
_diffrn_reflns_limit_h_min -11
_diffrn_reflns_limit_k_max 27
_diffrn_reflns_limit_k_min -15
_diffrn_reflns_limit_l_max 25
_diffrn_reflns_limit_l_min -26
_diffrn_reflns_number 23342
_diffrn_reflns_theta_full 27.47
_diffrn_reflns_theta_max 27.47
_diffrn_reflns_theta_min 1.39
_exptl_absorpt_coefficient_mu 0.260
_exptl_absorpt_correction_T_max 0.9486
_exptl_absorpt_correction_T_min 0.6009
_exptl_absorpt_correction_type 'Empirical Used SADABS'
_exptl_crystal_colour light_orange
_exptl_crystal_density_diffrn 1.117
_exptl_crystal_density_method 'not measured'
_exptl_crystal_description block
_exptl_crystal_F_000 1376
_exptl_crystal_size_max 0.34
_exptl_crystal_size_mid 0.25
_exptl_crystal_size_min 0.22
_refine_diff_density_max 0.977
_refine_diff_density_min -0.236
_refine_diff_density_rms 0.062
_refine_ls_extinction_method none
_refine_ls_goodness_of_fit_ref 0.867
_refine_ls_hydrogen_treatment mixed
_refine_ls_matrix_type full
_refine_ls_number_parameters 412
_refine_ls_number_reflns 8595
_refine_ls_number_restraints 0
_refine_ls_restrained_S_all 0.867
_refine_ls_R_factor_all 0.0684
_refine_ls_R_factor_gt 0.0479
_refine_ls_shift/su_max 0.303
_refine_ls_shift/su_mean 0.017
_refine_ls_structure_factor_coef Fsqd
_refine_ls_weighting_details 'calc w=1/[\s^2^(Fo^2^)+(0.1110P)^2^+0.0000P] where P=(Fo^2^+2Fc^2^)/3'
_refine_ls_weighting_scheme calc
_refine_ls_wR_factor_gt 0.1391
_refine_ls_wR_factor_ref 0.1538
_reflns_number_gt 5945
_reflns_number_total 8595
_reflns_threshold_expression >2sigma(I)
_cod_data_source_file ic049474fsi20040424_120935.cif
_cod_data_source_block hjh126m
_cod_depositor_comments
;
The following automatic conversions were performed:
'_symmetry_cell_setting' value 'Monoclinic' changed to 'monoclinic'
according to '/home/saulius/struct/CIF-dictionaries/cif_core.dic'
dictionary named 'cif_core.dic' version 2.4.1 from 2010-06-29.

Automatic conversion script
Id: cif_fix_enum 1527 2010-12-29 10:47:43Z saulius 
;
_cod_database_code 4311772

loop_
_symmetry_equiv_pos_as_xyz
'x, y, z'
'-x+1/2, y+1/2, -z+1/2'
'-x, -y, -z'
'x-1/2, -y-1/2, z-1/2'

loop_
_atom_site_label
_atom_site_type_symbol
_atom_site_fract_x
_atom_site_fract_y
_atom_site_fract_z
_atom_site_U_iso_or_equiv
_atom_site_adp_type
_atom_site_occupancy
_atom_site_symmetry_multiplicity
_atom_site_calc_flag
_atom_site_refinement_flags
_atom_site_disorder_assembly
_atom_site_disorder_group
Ti1 Ti 0.31527(4) 0.240212(15) 0.421892(16) 0.02812(12) Uani 1 1 d . . .
C1 C 0.7685(2) 0.17445(10) 0.44259(12) 0.0456(5) Uani 1 1 d . . .
H1A H 0.7303 0.1367 0.4592 0.068 Uiso 1 1 calc R . .
H1B H 0.8605 0.1873 0.4715 0.068 Uiso 1 1 calc R . .
H1C H 0.7917 0.1675 0.3986 0.068 Uiso 1 1 calc R . .
C2 C 0.6482(2) 0.22437(9) 0.44016(9) 0.0323(4) Uani 1 1 d . . .
C3 C 0.6787(2) 0.28041(9) 0.47225(10) 0.0348(4) Uani 1 1 d . . .
H3 H 0.7712 0.2842 0.5016 0.042 Uiso 1 1 calc R . .
C4 C 0.5790(2) 0.33317(9) 0.46377(9) 0.0323(4) Uani 1 1 d . . .
C5 C 0.6528(2) 0.39499(9) 0.48503(11) 0.0431(5) Uani 1 1 d . . .
H5A H 0.6550 0.4205 0.4465 0.065 Uiso 1 1 calc R . .
H5B H 0.7563 0.3883 0.5075 0.065 Uiso 1 1 calc R . .
H5C H 0.5938 0.4154 0.5146 0.065 Uiso 1 1 calc R . .
C6 C 0.3475(2) 0.38653(8) 0.42002(9) 0.0296(4) Uani 1 1 d . . .
C7 C 0.3372(2) 0.40992(9) 0.35503(10) 0.0353(4) Uani 1 1 d . . .
C8 C 0.2493(2) 0.46391(9) 0.33833(10) 0.0414(5) Uani 1 1 d . . .
H8 H 0.2430 0.4804 0.2957 0.050 Uiso 1 1 calc R . .
C9 C 0.1723(2) 0.49289(9) 0.38346(10) 0.0410(5) Uani 1 1 d . . .
H9 H 0.1143 0.5285 0.3714 0.049 Uiso 1 1 calc R . .
C10 C 0.1816(2) 0.46861(9) 0.44718(10) 0.0365(5) Uani 1 1 d . . .
H10 H 0.1286 0.4881 0.4776 0.044 Uiso 1 1 calc R . .
C11 C 0.2691(2) 0.41536(8) 0.46672(9) 0.0316(4) Uani 1 1 d . . .
C12 C 0.4157(3) 0.37937(10) 0.30173(10) 0.0434(5) Uani 1 1 d . . .
H12 H 0.4692 0.3420 0.3211 0.052 Uiso 1 1 calc R . .
C13 C 0.5365(3) 0.42280(13) 0.27904(13) 0.0589(7) Uani 1 1 d . . .
H13A H 0.4870 0.4603 0.2611 0.088 Uiso 1 1 calc R . .
H13B H 0.5838 0.4024 0.2454 0.088 Uiso 1 1 calc R . .
H13C H 0.6141 0.4328 0.3164 0.088 Uiso 1 1 calc R . .
C14 C 0.2967(3) 0.35938(12) 0.24231(12) 0.0576(7) Uani 1 1 d . . .
H14A H 0.2280 0.3293 0.2566 0.086 Uiso 1 1 calc R . .
H14B H 0.3486 0.3413 0.2088 0.086 Uiso 1 1 calc R . .
H14C H 0.2386 0.3950 0.2242 0.086 Uiso 1 1 calc R . .
C15 C 0.2726(2) 0.39016(9) 0.53685(10) 0.0378(5) Uani 1 1 d . . .
H15 H 0.3479 0.3561 0.5433 0.045 Uiso 1 1 calc R . .
C16 C 0.1161(3) 0.36346(12) 0.54500(12) 0.0529(6) Uani 1 1 d . . .
H16A H 0.0405 0.3962 0.5402 0.079 Uiso 1 1 calc R . .
H16B H 0.1226 0.3451 0.5884 0.079 Uiso 1 1 calc R . .
H16C H 0.0864 0.3323 0.5115 0.079 Uiso 1 1 calc R . .
C17 C 0.3242(3) 0.43940(11) 0.59028(11) 0.0578(7) Uani 1 1 d . . .
H17A H 0.4241 0.4550 0.5850 0.087 Uiso 1 1 calc R . .
H17B H 0.3298 0.4211 0.6337 0.087 Uiso 1 1 calc R . .
H17C H 0.2511 0.4730 0.5857 0.087 Uiso 1 1 calc R . .
C18 C -0.0979(2) 0.34051(11) 0.34157(12) 0.0477(5) Uani 1 1 d . . .
H18A H -0.1427 0.3450 0.3814 0.071 Uiso 1 1 calc R . .
H18B H -0.1784 0.3350 0.3041 0.071 Uiso 1 1 calc R . .
H18C H -0.0394 0.3772 0.3351 0.071 Uiso 1 1 calc R . .
C19 C 0.0070(2) 0.28480(9) 0.34798(10) 0.0338(4) Uani 1 1 d . . .
C20 C -0.0213(2) 0.23494(9) 0.30629(10) 0.0341(4) Uani 1 1 d . . .
H20 H -0.1131 0.2355 0.2762 0.041 Uiso 1 1 calc R . .
C21 C 0.0756(2) 0.18240(9) 0.30430(9) 0.0309(4) Uani 1 1 d . . .
C22 C 0.0148(2) 0.13567(10) 0.25065(10) 0.0422(5) Uani 1 1 d . . .
H22A H 0.0824 0.1003 0.2539 0.063 Uiso 1 1 calc R . .
H22B H 0.0103 0.1546 0.2076 0.063 Uiso 1 1 calc R . .
H22C H -0.0868 0.1225 0.2565 0.063 Uiso 1 1 calc R . .
C23 C 0.3049(2) 0.12258(8) 0.33035(9) 0.0303(4) Uani 1 1 d . . .
C24 C 0.3065(3) 0.06773(9) 0.36868(10) 0.0382(5) Uani 1 1 d . . .
C25 C 0.4073(3) 0.02039(10) 0.35670(12) 0.0509(6) Uani 1 1 d . . .
H25 H 0.4103 -0.0162 0.3813 0.061 Uiso 1 1 calc R . .
C26 C 0.5021(3) 0.02645(11) 0.30959(13) 0.0524(6) Uani 1 1 d . . .
H26 H 0.5691 -0.0056 0.3030 0.063 Uiso 1 1 calc R . .
C27 C 0.4983(2) 0.08030(10) 0.27170(11) 0.0433(5) Uani 1 1 d . . .
H27 H 0.5615 0.0837 0.2393 0.052 Uiso 1 1 calc R . .
C28 C 0.4006(2) 0.12946(9) 0.28172(9) 0.0327(4) Uani 1 1 d . . .
C29 C 0.2026(3) 0.06059(10) 0.42126(11) 0.0491(6) Uani 1 1 d . . .
H29 H 0.2031 0.1002 0.4452 0.059 Uiso 1 1 calc R . .
C30 C 0.0337(3) 0.04537(14) 0.39156(15) 0.0733(8) Uani 1 1 d . . .
H30A H -0.0074 0.0780 0.3617 0.110 Uiso 1 1 calc R . .
H30B H -0.0266 0.0419 0.4269 0.110 Uiso 1 1 calc R . .
H30C H 0.0301 0.0068 0.3676 0.110 Uiso 1 1 calc R . .
C31 C 0.2554(4) 0.00904(13) 0.47315(15) 0.0791(9) Uani 1 1 d . . .
H31A H 0.2324 -0.0310 0.4531 0.119 Uiso 1 1 calc R . .
H31B H 0.2019 0.0137 0.5105 0.119 Uiso 1 1 calc R . .
H31C H 0.3647 0.0125 0.4879 0.119 Uiso 1 1 calc R . .
C32 C 0.4008(2) 0.18783(9) 0.23973(10) 0.0366(5) Uani 1 1 d . . .
H32 H 0.3353 0.2188 0.2570 0.044 Uiso 1 1 calc R . .
C33 C 0.3333(3) 0.17587(12) 0.16619(11) 0.0520(6) Uani 1 1 d . . .
H33A H 0.3982 0.1471 0.1474 0.078 Uiso 1 1 calc R . .
H33B H 0.3281 0.2144 0.1420 0.078 Uiso 1 1 calc R . .
H33C H 0.2314 0.1587 0.1633 0.078 Uiso 1 1 calc R . .
C34 C 0.5623(3) 0.21586(11) 0.24366(11) 0.0479(6) Uani 1 1 d . . .
H34A H 0.6061 0.2225 0.2895 0.072 Uiso 1 1 calc R . .
H34B H 0.5554 0.2549 0.2203 0.072 Uiso 1 1 calc R . .
H34C H 0.6267 0.1878 0.2236 0.072 Uiso 1 1 calc R . .
C35 C 0.3448(3) 0.18942(10) 0.56865(10) 0.0447(5) Uani 1 1 d . . .
C36 C 0.4035(3) 0.24183(11) 0.61695(11) 0.0542(6) Uani 1 1 d . . .
H36A H 0.4927 0.2607 0.6034 0.081 Uiso 1 1 calc R . .
H36B H 0.4306 0.2252 0.6611 0.081 Uiso 1 1 calc R . .
H36C H 0.3239 0.2725 0.6167 0.081 Uiso 1 1 calc R . .
C37 C 0.1970(3) 0.16174(14) 0.58697(13) 0.0717(8) Uani 1 1 d . . .
H37A H 0.1193 0.1935 0.5845 0.108 Uiso 1 1 calc R . .
H37B H 0.2175 0.1455 0.6315 0.108 Uiso 1 1 calc R . .
H37C H 0.1611 0.1288 0.5565 0.108 Uiso 1 1 calc R . .
C38 C 0.4726(3) 0.14026(12) 0.57305(12) 0.0668(8) Uani 1 1 d . . .
H38A H 0.4461 0.1102 0.5382 0.100 Uiso 1 1 calc R . .
H38B H 0.4833 0.1198 0.6155 0.100 Uiso 1 1 calc R . .
H38C H 0.5683 0.1600 0.5681 0.100 Uiso 1 1 calc R . .
N1 N 0.43215(17) 0.32928(7) 0.43714(7) 0.0288(3) Uani 1 1 d . . .
N2 N 0.20951(17) 0.17484(7) 0.34378(7) 0.0276(3) Uani 1 1 d . . .
N3 N 0.31524(19) 0.21359(7) 0.50087(8) 0.0353(4) Uani 1 1 d . . .
O1 O 0.51630(14) 0.21186(6) 0.40367(6) 0.0333(3) Uani 1 1 d . . .
O2 O 0.12538(15) 0.28789(6) 0.39479(7) 0.0404(3) Uani 1 1 d . . .

loop_
_atom_site_aniso_label
_atom_site_aniso_U_11
_atom_site_aniso_U_22
_atom_site_aniso_U_33
_atom_site_aniso_U_23
_atom_site_aniso_U_13
_atom_site_aniso_U_12
Ti1 0.03134(19) 0.02402(19) 0.02801(19) -0.00226(13) 0.00170(14) 0.00112(13)
C1 0.0424(12) 0.0392(12) 0.0531(13) 0.0001(10) 0.0016(10) 0.0141(10)
C2 0.0333(10) 0.0326(10) 0.0309(9) 0.0035(8) 0.0046(8) 0.0059(8)
C3 0.0301(9) 0.0333(11) 0.0376(10) 0.0016(8) -0.0048(8) 0.0026(8)
C4 0.0347(10) 0.0275(10) 0.0330(10) 0.0007(8) 0.0003(8) -0.0002(8)
C5 0.0401(11) 0.0286(11) 0.0564(13) -0.0037(9) -0.0049(10) -0.0016(9)
C6 0.0317(9) 0.0200(9) 0.0341(10) -0.0003(7) -0.0033(8) 0.0006(7)
C7 0.0424(11) 0.0280(10) 0.0336(10) 0.0006(8) 0.0006(8) 0.0053(8)
C8 0.0525(13) 0.0339(11) 0.0355(11) 0.0071(9) 0.0005(9) 0.0101(10)
C9 0.0479(12) 0.0272(11) 0.0442(12) 0.0015(9) -0.0041(10) 0.0131(9)
C10 0.0407(11) 0.0273(10) 0.0400(11) -0.0031(8) 0.0015(9) 0.0063(8)
C11 0.0343(10) 0.0243(10) 0.0347(10) -0.0010(8) 0.0005(8) 0.0016(8)
C12 0.0553(13) 0.0407(12) 0.0333(10) 0.0032(9) 0.0041(9) 0.0149(10)
C13 0.0629(16) 0.0657(17) 0.0507(14) 0.0064(12) 0.0170(12) 0.0151(13)
C14 0.0738(17) 0.0556(16) 0.0415(13) -0.0098(11) 0.0038(12) 0.0105(13)
C15 0.0470(12) 0.0297(11) 0.0368(10) 0.0031(8) 0.0070(9) 0.0100(9)
C16 0.0568(14) 0.0504(14) 0.0565(14) 0.0056(11) 0.0243(12) 0.0096(12)
C17 0.0826(18) 0.0502(14) 0.0355(12) -0.0002(10) -0.0061(12) 0.0120(13)
C18 0.0375(11) 0.0461(13) 0.0574(14) -0.0021(11) 0.0015(10) 0.0093(10)
C19 0.0267(9) 0.0365(11) 0.0379(10) 0.0037(8) 0.0046(8) 0.0013(8)
C20 0.0260(9) 0.0407(12) 0.0343(10) -0.0014(8) 0.0011(8) 0.0006(8)
C21 0.0311(9) 0.0330(10) 0.0291(9) -0.0007(8) 0.0065(8) -0.0052(8)
C22 0.0378(11) 0.0473(13) 0.0393(11) -0.0116(10) -0.0009(9) -0.0039(10)
C23 0.0348(10) 0.0241(9) 0.0301(9) -0.0067(7) -0.0009(8) -0.0009(8)
C24 0.0515(12) 0.0255(10) 0.0352(10) -0.0030(8) -0.0001(9) -0.0018(9)
C25 0.0722(16) 0.0280(11) 0.0482(13) -0.0029(9) -0.0034(12) 0.0085(11)
C26 0.0544(14) 0.0357(13) 0.0635(15) -0.0138(11) -0.0015(12) 0.0154(11)
C27 0.0405(11) 0.0429(13) 0.0457(12) -0.0167(10) 0.0045(9) 0.0049(10)
C28 0.0329(10) 0.0307(10) 0.0328(10) -0.0094(8) 0.0002(8) -0.0006(8)
C29 0.0740(16) 0.0323(12) 0.0416(12) 0.0018(9) 0.0112(11) -0.0054(11)
C30 0.081(2) 0.0689(19) 0.077(2) 0.0071(15) 0.0343(16) -0.0139(16)
C31 0.131(3) 0.0474(16) 0.0618(17) 0.0170(13) 0.0232(18) -0.0082(17)
C32 0.0385(11) 0.0374(11) 0.0358(10) -0.0040(8) 0.0120(9) 0.0019(9)
C33 0.0468(13) 0.0700(17) 0.0392(12) 0.0053(11) 0.0074(10) -0.0053(12)
C34 0.0474(13) 0.0547(14) 0.0435(12) -0.0059(11) 0.0128(10) -0.0126(11)
C35 0.0668(15) 0.0353(12) 0.0312(10) 0.0037(9) 0.0052(10) 0.0046(11)
C36 0.0851(19) 0.0437(13) 0.0304(11) -0.0001(9) -0.0018(11) 0.0067(12)
C37 0.099(2) 0.075(2) 0.0463(14) 0.0056(13) 0.0262(15) -0.0239(17)
C38 0.103(2) 0.0485(15) 0.0432(13) 0.0023(11) -0.0070(13) 0.0246(15)
N1 0.0313(8) 0.0238(8) 0.0298(8) 0.0007(6) -0.0001(6) 0.0038(6)
N2 0.0304(8) 0.0249(8) 0.0275(7) 0.0003(6) 0.0046(6) -0.0012(6)
N3 0.0454(9) 0.0293(9) 0.0308(8) -0.0010(7) 0.0051(7) 0.0001(8)
O1 0.0332(7) 0.0314(7) 0.0337(7) -0.0055(6) 0.0004(6) 0.0038(6)
O2 0.0360(7) 0.0352(8) 0.0467(8) -0.0066(6) -0.0040(6) 0.0062(6)

loop_
_atom_type_symbol
_atom_type_description
_atom_type_scat_dispersion_real
_atom_type_scat_dispersion_imag
_atom_type_scat_source
C C 0.0033 0.0016 'International Tables Vol C Tables 4.2.6.8 and 6.1.1.4'
H H 0.0000 0.0000 'International Tables Vol C Tables 4.2.6.8 and 6.1.1.4'
N N 0.0061 0.0033 'International Tables Vol C Tables 4.2.6.8 and 6.1.1.4'
O O 0.0106 0.0060 'International Tables Vol C Tables 4.2.6.8 and 6.1.1.4'
Ti Ti 0.2776 0.4457 'International Tables Vol C Tables 4.2.6.8 and 6.1.1.4'

loop_
_geom_angle_atom_site_label_1
_geom_angle_atom_site_label_2
_geom_angle_atom_site_label_3
_geom_angle
_geom_angle_site_symmetry_1
_geom_angle_site_symmetry_3
_geom_angle_publ_flag
N3 Ti1 O1 102.10(7) . . ?
N3 Ti1 O2 108.22(7) . . ?
O1 Ti1 O2 149.50(6) . . ?
N3 Ti1 N1 103.46(7) . . ?
O1 Ti1 N1 83.25(6) . . ?
O2 Ti1 N1 86.53(6) . . ?
N3 Ti1 N2 113.58(7) . . ?
O1 Ti1 N2 87.33(5) . . ?
O2 Ti1 N2 83.70(6) . . ?
N1 Ti1 N2 142.92(6) . . ?
O1 C2 C3 122.71(17) . . ?
O1 C2 C1 115.36(17) . . ?
C3 C2 C1 121.87(18) . . ?
C2 C3 C4 124.75(17) . . ?
N1 C4 C3 122.67(18) . . ?
N1 C4 C5 121.26(17) . . ?
C3 C4 C5 116.04(17) . . ?
C7 C6 C11 120.98(17) . . ?
C7 C6 N1 118.90(16) . . ?
C11 C6 N1 119.99(16) . . ?
C6 C7 C8 118.27(18) . . ?
C6 C7 C12 123.19(17) . . ?
C8 C7 C12 118.54(18) . . ?
C9 C8 C7 121.56(19) . . ?
C8 C9 C10 119.45(18) . . ?
C9 C10 C11 121.38(19) . . ?
C10 C11 C6 118.35(17) . . ?
C10 C11 C15 119.03(17) . . ?
C6 C11 C15 122.60(16) . . ?
C7 C12 C14 110.78(18) . . ?
C7 C12 C13 111.29(18) . . ?
C14 C12 C13 110.52(19) . . ?
C11 C15 C16 110.68(18) . . ?
C11 C15 C17 112.20(17) . . ?
C16 C15 C17 110.66(19) . . ?
O2 C19 C20 122.84(18) . . ?
O2 C19 C18 115.54(18) . . ?
C20 C19 C18 121.62(18) . . ?
C19 C20 C21 126.39(17) . . ?
N2 C21 C20 123.98(17) . . ?
N2 C21 C22 122.09(17) . . ?
C20 C21 C22 113.89(16) . . ?
C28 C23 C24 121.51(18) . . ?
C28 C23 N2 118.56(16) . . ?
C24 C23 N2 119.82(16) . . ?
C25 C24 C23 117.6(2) . . ?
C25 C24 C29 121.16(19) . . ?
C23 C24 C29 121.25(18) . . ?
C26 C25 C24 121.7(2) . . ?
C25 C26 C27 120.2(2) . . ?
C26 C27 C28 120.8(2) . . ?
C27 C28 C23 118.24(19) . . ?
C27 C28 C32 119.20(18) . . ?
C23 C28 C32 122.56(17) . . ?
C24 C29 C30 113.1(2) . . ?
C24 C29 C31 113.8(2) . . ?
C30 C29 C31 106.2(2) . . ?
C28 C32 C34 112.38(17) . . ?
C28 C32 C33 111.92(17) . . ?
C34 C32 C33 109.04(17) . . ?
N3 C35 C36 109.60(17) . . ?
N3 C35 C37 109.90(19) . . ?
C36 C35 C37 110.0(2) . . ?
N3 C35 C38 108.61(18) . . ?
C36 C35 C38 107.6(2) . . ?
C37 C35 C38 111.0(2) . . ?
C4 N1 C6 118.31(16) . . ?
C4 N1 Ti1 121.53(12) . . ?
C6 N1 Ti1 120.13(11) . . ?
C21 N2 C23 117.61(15) . . ?
C21 N2 Ti1 126.01(13) . . ?
C23 N2 Ti1 116.01(11) . . ?
C35 N3 Ti1 169.75(16) . . ?
C2 O1 Ti1 125.09(12) . . ?
C19 O2 Ti1 136.63(13) . . ?

loop_
_geom_bond_atom_site_label_1
_geom_bond_atom_site_label_2
_geom_bond_distance
_geom_bond_site_symmetry_2
_geom_bond_publ_flag
Ti1 N3 1.7041(16) . ?
Ti1 O1 1.9558(13) . ?
Ti1 O2 1.9580(14) . ?
Ti1 N1 2.1702(16) . ?
Ti1 N2 2.2102(15) . ?
C1 C2 1.500(3) . ?
C2 O1 1.299(2) . ?
C2 C3 1.375(3) . ?
C3 C4 1.425(3) . ?
C4 N1 1.318(2) . ?
C4 C5 1.510(3) . ?
C6 C7 1.403(3) . ?
C6 C11 1.402(3) . ?
C6 N1 1.451(2) . ?
C7 C8 1.405(3) . ?
C7 C12 1.522(3) . ?
C8 C9 1.372(3) . ?
C9 C10 1.386(3) . ?
C10 C11 1.400(3) . ?
C11 C15 1.520(3) . ?
C12 C14 1.526(3) . ?
C12 C13 1.537(3) . ?
C15 C16 1.521(3) . ?
C15 C17 1.532(3) . ?
C18 C19 1.503(3) . ?
C19 O2 1.293(2) . ?
C19 C20 1.364(3) . ?
C20 C21 1.417(3) . ?
C21 N2 1.323(2) . ?
C21 C22 1.515(3) . ?
C23 C28 1.403(3) . ?
C23 C24 1.412(3) . ?
C23 N2 1.452(2) . ?
C24 C25 1.395(3) . ?
C24 C29 1.518(3) . ?
C25 C26 1.371(4) . ?
C26 C27 1.388(3) . ?
C27 C28 1.396(3) . ?
C28 C32 1.517(3) . ?
C29 C30 1.542(4) . ?
C29 C31 1.548(3) . ?
C32 C34 1.529(3) . ?
C32 C33 1.539(3) . ?
C35 N3 1.456(2) . ?
C35 C36 1.528(3) . ?
C35 C37 1.525(3) . ?
C35 C38 1.532(3) . ?
